data_4506199
loop_
_publ_author_name
'Eccles, Kevin S.'
'Morrison, Robin E.'
'Stokes, Stephen P.'
'O&#x2019;Mahony, Graham E.'
'Hayes, John A.'
'Kelly, Dawn M.'
'O&#x2019;Boyle, Noel M.'
'F\'abi\'an, L\'aszl\'o'
'Moynihan, Humphrey A.'
'Maguire, Anita R.'
'Lawrence, Simon E.'

_publ_section_title
;
 Utilizing Sulfoxide&#x00B7;&#x00B7;&#x00B7;Iodine Halogen Bonding for
 Cocrystallization
;
_journal_issue 6
_journal_name_full 'Crystal Growth &amp; Design'
_journal_page_first 2969
_journal_paper_doi 10.1021/cg300189v
_journal_volume 12
_journal_year 2012
_chemical_formula_moiety 'C16 H18 O S, 0.5(C6 F4 I2)'
_chemical_formula_sum 'C19 H18 F2 I O S'
_chemical_formula_weight 459.29
_space_group_crystal_system triclinic
_space_group_IT_number 2
_space_group_name_Hall '-P 1'
_space_group_name_H-M_alt 'P -1'
_symmetry_space_group_name_Hall '-P 1'
_symmetry_space_group_name_H-M 'P -1'
_atom_sites_solution_hydrogens geom
_atom_sites_solution_primary direct
_atom_sites_solution_secondary difmap
_cell_angle_alpha 100.059(7)
_cell_angle_beta 95.123(7)
_cell_angle_gamma 95.356(7)
_cell_formula_units_Z 2
_cell_length_a 5.5999(11)
_cell_length_b 12.995(3)
_cell_length_c 13.328(3)
_cell_measurement_reflns_used 2971
_cell_measurement_temperature 300.(2)
_cell_measurement_theta_max 23.4579
_cell_measurement_theta_min 3.1229
_cell_volume 945.3(4)
_computing_cell_refinement 'SAINT V7.60A (Bruker AXS, 2008)'
_computing_data_reduction 'SAINT V7.60A (Bruker AXS, 2008)'
_computing_molecular_graphics 'Mercury 2.3 (Macrae et al, 2008)'
_computing_structure_refinement 'SHELXL-97 (Sheldrick, 2008)'
_computing_structure_solution 'SHELXS-97 (Sheldrick, 2008)'
_diffrn_ambient_temperature 300.(2)
_diffrn_detector_area_resol_mean 8.3330
_diffrn_measured_fraction_theta_full 0.982
_diffrn_measured_fraction_theta_max 0.982
_diffrn_measurement_device_type 'Bruker SMART X2S'
_diffrn_measurement_method '\w scans'
_diffrn_radiation_monochromator 'doubly curved silicon crystal'
_diffrn_radiation_source 'micro-focus sealed tube'
_diffrn_radiation_type MoK\a
_diffrn_radiation_wavelength 0.71073
_diffrn_reflns_av_R_equivalents 0.0467
_diffrn_reflns_av_sigmaI/netI 0.0550
_diffrn_reflns_limit_h_max 6
_diffrn_reflns_limit_h_min -6
_diffrn_reflns_limit_k_max 16
_diffrn_reflns_limit_k_min -16
_diffrn_reflns_limit_l_max 16
_diffrn_reflns_limit_l_min -16
_diffrn_reflns_number 10306
_diffrn_reflns_theta_full 26.44
_diffrn_reflns_theta_max 26.44
_diffrn_reflns_theta_min 3.12
_exptl_absorpt_coefficient_mu 1.825
_exptl_absorpt_correction_T_max 0.7454
_exptl_absorpt_correction_T_min 0.5506
_exptl_absorpt_correction_type multi-scan
_exptl_absorpt_process_details 'SADABS V2008/1 (Bruker AXS)'
_exptl_crystal_colour colourless
_exptl_crystal_density_diffrn 1.614
_exptl_crystal_density_method 'not measured'
_exptl_crystal_description block
_exptl_crystal_F_000 454
_exptl_crystal_size_max 0.220
_exptl_crystal_size_mid 0.190
_exptl_crystal_size_min 0.050
_refine_diff_density_max 0.621
_refine_diff_density_min -0.465
_refine_ls_extinction_method none
_refine_ls_goodness_of_fit_ref 1.023
_refine_ls_hydrogen_treatment constr
_refine_ls_matrix_type full
_refine_ls_number_parameters 217
_refine_ls_number_reflns 3809
_refine_ls_number_restraints 0
_refine_ls_restrained_S_all 1.023
_refine_ls_R_factor_all 0.0570
_refine_ls_R_factor_gt 0.0353
_refine_ls_shift/su_max 0.001
_refine_ls_shift/su_mean 0.000
_refine_ls_structure_factor_coef Fsqd
_refine_ls_weighting_details 'calc w=1/[\s^2^(Fo^2^)+(0.0364P)^2^+0.0000P] where P=(Fo^2^+2Fc^2^)/3'
_refine_ls_weighting_scheme calc
_refine_ls_wR_factor_gt 0.0775
_refine_ls_wR_factor_ref 0.0851
_reflns_number_gt 2858
_reflns_number_total 3809
_reflns_threshold_expression >2sigma(I)
_cod_data_source_file cg300189v_si_002.cif
_cod_data_source_block 1h
_cod_database_code 4506199

loop_
_space_group_symop_operation_xyz
'x, y, z'
'-x, -y, -z'

loop_
_atom_site_type_symbol
_atom_site_label
_atom_site_fract_x
_atom_site_fract_y
_atom_site_fract_z
_atom_site_U_iso_or_equiv
_atom_site_adp_type
_atom_site_calc_flag
_atom_site_refinement_flags
_atom_site_occupancy
S S1 0.59864(16) 0.20945(7) -0.01049(7) 0.0439(2) Uani d . 1
O O2 0.3704(4) 0.2356(2) 0.0356(2) 0.0564(7) Uani d . 1
C C3 0.7623(7) 0.3338(3) -0.0192(3) 0.0567(10) Uani d . 1
H H3A 0.7938 0.3776 0.0485 0.068 Uiso calc R 1
H H3B 0.9161 0.3216 -0.0446 0.068 Uiso calc R 1
C C4 0.6176(8) 0.3907(3) -0.0910(3) 0.0623(11) Uani d . 1
H H4A 0.4614 0.3995 -0.0665 0.075 Uiso calc R 1
H H4B 0.7008 0.4602 -0.0879 0.075 Uiso calc R 1
C C5 0.5791(7) 0.3347(3) -0.2012(3) 0.0473(9) Uani d . 1
C C6 0.3732(7) 0.2655(4) -0.2390(3) 0.0613(11) Uani d . 1
H H6 0.256 0.2544 -0.1957 0.074 Uiso calc R 1
C C7 0.3395(8) 0.2134(4) -0.3387(4) 0.0676(12) Uani d . 1
H H7 0.201 0.167 -0.3619 0.081 Uiso calc R 1
C C8 0.5087(8) 0.2291(4) -0.4049(3) 0.0608(11) Uani d . 1
H H8 0.4843 0.1949 -0.473 0.073 Uiso calc R 1
C C9 0.7144(8) 0.2964(3) -0.3686(3) 0.0614(11) Uani d . 1
H H9 0.8311 0.3073 -0.4123 0.074 Uiso calc R 1
C C10 0.7490(7) 0.3478(3) -0.2682(3) 0.0551(10) Uani d . 1
H H10 0.8901 0.3924 -0.2449 0.066 Uiso calc R 1
C C11 0.8019(6) 0.1781(3) 0.0898(3) 0.0463(9) Uani d . 1
H H11A 0.9588 0.1704 0.0657 0.056 Uiso calc R 1
H H11B 0.8214 0.2351 0.1486 0.056 Uiso calc R 1
C C12 0.7049(7) 0.0767(3) 0.1216(3) 0.0584(11) Uani d . 1
H H12A 0.5449 0.0833 0.1427 0.07 Uiso calc R 1
H H12B 0.6919 0.0192 0.0635 0.07 Uiso calc R 1
C C13 0.8690(7) 0.0524(3) 0.2089(3) 0.0485(9) Uani d . 1
C C14 0.8569(8) 0.1011(4) 0.3093(3) 0.0621(11) Uani d . 1
H H14 0.7424 0.1474 0.324 0.075 Uiso calc R 1
C C15 1.0146(9) 0.0810(4) 0.3876(3) 0.0760(14) Uani d . 1
H H15 1.0051 0.114 0.4547 0.091 Uiso calc R 1
C C16 1.1832(9) 0.0137(4) 0.3678(4) 0.0741(14) Uani d . 1
H H16 1.289 0.0011 0.421 0.089 Uiso calc R 1
C C17 1.1966(8) -0.0356(4) 0.2687(4) 0.0717(13) Uani d . 1
H H17 1.312 -0.0816 0.2547 0.086 Uiso calc R 1
C C18 1.0394(8) -0.0167(4) 0.1907(3) 0.0651(12) Uani d . 1
H H18 1.048 -0.0513 0.124 0.078 Uiso calc R 1
C C19 0.4586(6) 0.4400(3) 0.4005(3) 0.0431(8) Uani d . 1
C C20 0.6615(6) 0.5117(3) 0.4309(3) 0.0461(9) Uani d . 1
C C21 0.2990(6) 0.4303(3) 0.4718(3) 0.0452(9) Uani d . 1
I I22 0.39908(5) 0.35228(2) 0.25090(2) 0.05633(12) Uani d . 1
F F23 0.8239(4) 0.5247(2) 0.36434(18) 0.0674(7) Uani d . 1
F F24 0.0964(4) 0.36182(19) 0.44679(19) 0.0666(7) Uani d . 1

loop_
_atom_site_aniso_label
_atom_site_aniso_U_11
_atom_site_aniso_U_22
_atom_site_aniso_U_33
_atom_site_aniso_U_12
_atom_site_aniso_U_13
_atom_site_aniso_U_23
S1 0.0440(5) 0.0530(5) 0.0330(4) 0.0007(4) 0.0042(4) 0.0056(4)
O2 0.0398(14) 0.080(2) 0.0496(16) 0.0042(13) 0.0086(12) 0.0116(14)
C3 0.063(3) 0.059(2) 0.044(2) -0.007(2) 0.0041(19) 0.0084(19)
C4 0.080(3) 0.052(2) 0.057(3) 0.010(2) 0.017(2) 0.010(2)
C5 0.050(2) 0.047(2) 0.050(2) 0.0104(18) 0.0058(18) 0.0171(17)
C6 0.049(2) 0.079(3) 0.061(3) 0.008(2) 0.013(2) 0.023(2)
C7 0.056(3) 0.077(3) 0.066(3) -0.004(2) -0.008(2) 0.017(2)
C8 0.066(3) 0.068(3) 0.049(2) 0.009(2) -0.002(2) 0.015(2)
C9 0.065(3) 0.063(3) 0.063(3) 0.008(2) 0.020(2) 0.025(2)
C10 0.053(2) 0.053(2) 0.059(3) -0.0030(19) 0.007(2) 0.014(2)
C11 0.0354(19) 0.062(2) 0.0402(19) 0.0013(18) 0.0021(16) 0.0079(18)
C12 0.052(2) 0.062(3) 0.058(3) -0.007(2) -0.010(2) 0.018(2)
C13 0.048(2) 0.050(2) 0.046(2) -0.0041(18) -0.0019(17) 0.0126(17)
C14 0.069(3) 0.068(3) 0.048(2) 0.014(2) 0.004(2) 0.005(2)
C15 0.101(4) 0.078(3) 0.042(2) 0.009(3) -0.009(2) 0.002(2)
C16 0.074(3) 0.077(3) 0.067(3) -0.002(3) -0.026(3) 0.026(3)
C17 0.067(3) 0.081(3) 0.074(3) 0.021(3) 0.006(2) 0.026(3)
C18 0.079(3) 0.068(3) 0.050(2) 0.013(2) 0.013(2) 0.011(2)
C19 0.043(2) 0.044(2) 0.043(2) 0.0090(17) 0.0089(16) 0.0075(16)
C20 0.045(2) 0.052(2) 0.045(2) 0.0030(18) 0.0199(18) 0.0131(17)
C21 0.042(2) 0.041(2) 0.052(2) -0.0021(17) 0.0061(17) 0.0081(17)
I22 0.0635(2) 0.05751(18) 0.04540(16) 0.00845(13) 0.00525(12) 0.00176(11)
F23 0.0616(14) 0.0817(17) 0.0576(14) -0.0086(13) 0.0272(12) 0.0074(12)
F24 0.0553(14) 0.0719(16) 0.0661(15) -0.0176(12) 0.0134(12) 0.0043(12)

loop_
_atom_type_symbol
_atom_type_description
_atom_type_scat_dispersion_real
_atom_type_scat_dispersion_imag
_atom_type_scat_source
C C 0.0033 0.0016 'International Tables Vol C Tables 4.2.6.8 and 6.1.1.4'
H H 0.0000 0.0000 'International Tables Vol C Tables 4.2.6.8 and 6.1.1.4'
O O 0.0106 0.0060 'International Tables Vol C Tables 4.2.6.8 and 6.1.1.4'
F F 0.0171 0.0103 'International Tables Vol C Tables 4.2.6.8 and 6.1.1.4'
S S 0.1246 0.1234 'International Tables Vol C Tables 4.2.6.8 and 6.1.1.4'
I I -0.4742 1.8119 'International Tables Vol C Tables 4.2.6.8 and 6.1.1.4'

loop_
_geom_angle_atom_site_label_1
_geom_angle_atom_site_label_2
_geom_angle_atom_site_label_3
_geom_angle_site_symmetry_1
_geom_angle_site_symmetry_3
_geom_angle
O2 S1 C11 . . 107.14(16)
O2 S1 C3 . . 106.17(18)
C11 S1 C3 . . 96.87(18)
C4 C3 S1 . . 110.7(3)
C4 C3 H3A . . 109.5
S1 C3 H3A . . 109.5
C4 C3 H3B . . 109.5
S1 C3 H3B . . 109.5
H3A C3 H3B . . 108.1
C5 C4 C3 . . 114.2(3)
C5 C4 H4A . . 108.7
C3 C4 H4A . . 108.7
C5 C4 H4B . . 108.7
C3 C4 H4B . . 108.7
H4A C4 H4B . . 107.6
C10 C5 C6 . . 117.1(4)
C10 C5 C4 . . 121.5(4)
C6 C5 C4 . . 121.3(4)
C7 C6 C5 . . 121.4(4)
C7 C6 H6 . . 119.3
C5 C6 H6 . . 119.3
C6 C7 C8 . . 120.6(4)
C6 C7 H7 . . 119.7
C8 C7 H7 . . 119.7
C9 C8 C7 . . 118.8(4)
C9 C8 H8 . . 120.6
C7 C8 H8 . . 120.6
C8 C9 C10 . . 120.5(4)
C8 C9 H9 . . 119.7
C10 C9 H9 . . 119.7
C9 C10 C5 . . 121.5(4)
C9 C10 H10 . . 119.2
C5 C10 H10 . . 119.2
C12 C11 S1 . . 110.6(2)
C12 C11 H11A . . 109.5
S1 C11 H11A . . 109.5
C12 C11 H11B . . 109.5
S1 C11 H11B . . 109.5
H11A C11 H11B . . 108.1
C13 C12 C11 . . 110.9(3)
C13 C12 H12A . . 109.5
C11 C12 H12A . . 109.5
C13 C12 H12B . . 109.5
C11 C12 H12B . . 109.5
H12A C12 H12B . . 108.1
C18 C13 C14 . . 118.0(4)
C18 C13 C12 . . 121.0(4)
C14 C13 C12 . . 121.0(4)
C15 C14 C13 . . 120.2(4)
C15 C14 H14 . . 119.9
C13 C14 H14 . . 119.9
C16 C15 C14 . . 120.9(4)
C16 C15 H15 . . 119.6
C14 C15 H15 . . 119.6
C15 C16 C17 . . 119.7(4)
C15 C16 H16 . . 120.2
C17 C16 H16 . . 120.2
C18 C17 C16 . . 119.8(4)
C18 C17 H17 . . 120.1
C16 C17 H17 . . 120.1
C17 C18 C13 . . 121.4(4)
C17 C18 H18 . . 119.3
C13 C18 H18 . . 119.3
C21 C19 C20 . . 117.1(3)
C21 C19 I22 . . 122.2(3)
C20 C19 I22 . . 120.6(3)
F23 C20 C21 . 2_666 119.2(3)
F23 C20 C19 . . 119.8(3)
C21 C20 C19 2_666 . 121.0(3)
F24 C21 C20 . 2_666 118.1(3)
F24 C21 C19 . . 120.0(3)
C20 C21 C19 2_666 . 121.9(3)

loop_
_geom_bond_atom_site_label_1
_geom_bond_atom_site_label_2
_geom_bond_site_symmetry_2
_geom_bond_distance
S1 O2 . 1.509(3)
S1 C11 . 1.804(4)
S1 C3 . 1.809(4)
C3 C4 . 1.529(6)
C3 H3A . 0.97
C3 H3B . 0.97
C4 C5 . 1.509(5)
C4 H4A . 0.97
C4 H4B . 0.97
C5 C10 . 1.381(5)
C5 C6 . 1.391(6)
C6 C7 . 1.370(6)
C6 H6 . 0.93
C7 C8 . 1.376(6)
C7 H7 . 0.93
C8 C9 . 1.375(6)
C8 H8 . 0.93
C9 C10 . 1.375(6)
C9 H9 . 0.93
C10 H10 . 0.93
C11 C12 . 1.521(5)
C11 H11A . 0.97
C11 H11B . 0.97
C12 C13 . 1.513(5)
C12 H12A . 0.97
C12 H12B . 0.97
C13 C18 . 1.378(6)
C13 C14 . 1.388(5)
C14 C15 . 1.382(6)
C14 H14 . 0.93
C15 C16 . 1.358(6)
C15 H15 . 0.93
C16 C17 . 1.375(7)
C16 H16 . 0.93
C17 C18 . 1.373(6)
C17 H17 . 0.93
C18 H18 . 0.93
C19 C21 . 1.375(5)
C19 C20 . 1.383(5)
C19 I22 . 2.098(4)
C20 F23 . 1.345(4)
C20 C21 2_666 1.369(5)
C21 F24 . 1.353(4)
C21 C20 2_666 1.369(5)

loop_
_geom_torsion_atom_site_label_1
_geom_torsion_atom_site_label_2
_geom_torsion_atom_site_label_3
_geom_torsion_atom_site_label_4
_geom_torsion_site_symmetry_4
_geom_torsion
O2 S1 C3 C4 . -62.7(3)
C11 S1 C3 C4 . -172.8(3)
S1 C3 C4 C5 . -65.0(4)
C3 C4 C5 C10 . -85.3(5)
C3 C4 C5 C6 . 93.1(5)
C10 C5 C6 C7 . -0.6(6)
C4 C5 C6 C7 . -179.1(4)
C5 C6 C7 C8 . -0.7(7)
C6 C7 C8 C9 . 1.3(7)
C7 C8 C9 C10 . -0.6(7)
C8 C9 C10 C5 . -0.7(6)
C6 C5 C10 C9 . 1.3(6)
C4 C5 C10 C9 . 179.7(4)
O2 S1 C11 C12 . 67.1(3)
C3 S1 C11 C12 . 176.4(3)
S1 C11 C12 C13 . -177.5(3)
C11 C12 C13 C18 . -97.3(4)
C11 C12 C13 C14 . 81.0(5)
C18 C13 C14 C15 . 0.8(6)
C12 C13 C14 C15 . -177.5(4)
C13 C14 C15 C16 . 0.0(7)
C14 C15 C16 C17 . -0.4(7)
C15 C16 C17 C18 . -0.2(7)
C16 C17 C18 C13 . 1.1(7)
C14 C13 C18 C17 . -1.4(6)
C12 C13 C18 C17 . 176.9(4)
C21 C19 C20 F23 . -179.9(3)
I22 C19 C20 F23 . -0.8(5)
C21 C19 C20 C21 2_666 0.5(6)
I22 C19 C20 C21 2_666 179.6(3)
C20 C19 C21 F24 . 179.7(3)
I22 C19 C21 F24 . 0.6(5)
C20 C19 C21 C20 2_666 -0.5(6)
I22 C19 C21 C20 2_666 -179.6(3)
